data_2201860
loop_
_publ_author_name
'Yan-Qiong Sun'
'Jie Zhang'
'Guo-Yu Yang'

_publ_section_title
;
 1-(4-Chloro-2-nitrophenyl)-4,4'-bipyridinium triiodide
;
_journal_issue 4
_journal_name_full 'Acta Crystallographica Section E'
_journal_page_first o542
_journal_page_last o544
_journal_paper_doi 10.1107/S1600536803006007
_journal_volume 59
_journal_year 2003
_chemical_formula_iupac 'C16 H11 Cl N3 O2 1+, I3 1-'
_chemical_formula_moiety 'C16 H11 Cl N3 O2 1+, I3 1-'
_chemical_formula_sum 'C16 H11 Cl I3 N3 O2'
_chemical_formula_weight 693.43
_chemical_name_systematic
;
1-(4-Chloro-2-nitrophenyl)-4,4'-bipyridinium triiodide
;
_space_group_IT_number 14
_symmetry_cell_setting monoclinic
_symmetry_space_group_name_Hall '-P 2ybc'
_symmetry_space_group_name_H-M 'P 1 21/c 1'
_atom_sites_solution_hydrogens geom
_atom_sites_solution_primary direct
_atom_sites_solution_secondary difmap
_cell_angle_alpha 90.00
_cell_angle_beta 93.37(3)
_cell_angle_gamma 90.00
_cell_formula_units_Z 4
_cell_length_a 13.658(3)
_cell_length_b 7.5018(15)
_cell_length_c 19.936(4)
_cell_measurement_reflns_used 210
_cell_measurement_temperature 293(2)
_cell_measurement_theta_max 25.14
_cell_measurement_theta_min 1.49
_cell_volume 2039.1(7)
_computing_cell_refinement SMART
_computing_data_collection 'SMART (Siemens, 1996)'
_computing_data_reduction 'SAINT (Siemens, 1994)'
_computing_molecular_graphics 'SHELXTL (Bruker, 1997)'
_computing_publication_material SHELXTL
_computing_structure_refinement 'SHELXL97 (Sheldrick, 1997)'
_computing_structure_solution 'SHELXS97 (Sheldrick, 1990)'
_diffrn_ambient_temperature 293(2)
_diffrn_measured_fraction_theta_full 0.959
_diffrn_measured_fraction_theta_max 0.959
_diffrn_measurement_device_type 'Siemems SMART CCD'
_diffrn_measurement_method '\f and \w'
_diffrn_radiation_monochromator graphite
_diffrn_radiation_source 'fine-focus sealed tube'
_diffrn_radiation_type 'Mo K\a'
_diffrn_radiation_wavelength 0.71073
_diffrn_reflns_av_R_equivalents 0.0462
_diffrn_reflns_av_sigmaI/netI 0.0614
_diffrn_reflns_limit_h_max 15
_diffrn_reflns_limit_h_min -16
_diffrn_reflns_limit_k_max 8
_diffrn_reflns_limit_k_min -8
_diffrn_reflns_limit_l_max 10
_diffrn_reflns_limit_l_min -23
_diffrn_reflns_number 5930
_diffrn_reflns_theta_full 25.14
_diffrn_reflns_theta_max 25.14
_diffrn_reflns_theta_min 1.49
_diffrn_standards_number 0
_exptl_absorpt_coefficient_mu 4.744
_exptl_absorpt_correction_T_max 0.566
_exptl_absorpt_correction_T_min 0.455
_exptl_absorpt_correction_type multi-scan
_exptl_absorpt_process_details '(SADABS; Sheldrick, 1996)'
_exptl_crystal_colour Brown
_exptl_crystal_density_diffrn 2.259
_exptl_crystal_density_method 'not measured'
_exptl_crystal_description Block
_exptl_crystal_F_000 1280
_exptl_crystal_size_max 0.54
_exptl_crystal_size_mid 0.14
_exptl_crystal_size_min 0.12
_refine_diff_density_max 1.019
_refine_diff_density_min -1.056
_refine_ls_extinction_method none
_refine_ls_goodness_of_fit_ref 1.175
_refine_ls_hydrogen_treatment constr
_refine_ls_matrix_type full
_refine_ls_number_parameters 226
_refine_ls_number_reflns 3492
_refine_ls_number_restraints 0
_refine_ls_restrained_S_all 1.175
_refine_ls_R_factor_all 0.1124
_refine_ls_R_factor_gt 0.0689
_refine_ls_shift/su_max <0.001
_refine_ls_shift/su_mean 0.000
_refine_ls_structure_factor_coef Fsqd
_refine_ls_weighting_details 'calc w = 1/[\s^2^(Fo^2^)+(0.0646P)^2^+19.8577P] where P = (Fo^2^+2Fc^2^)/3'
_refine_ls_weighting_scheme calc
_refine_ls_wR_factor_gt 0.1527
_refine_ls_wR_factor_ref 0.1791
_reflns_number_gt 2394
_reflns_number_total 3492
_reflns_threshold_expression I>2\s(I)
_cod_data_source_file cf6243.cif
_cod_data_source_block I
_cod_depositor_comments
;
The following automatic conversions were performed:
'_symmetry_cell_setting' value 'Monoclinic' changed to 'monoclinic'
according to '/home/saulius/struct/CIF-dictionaries/cif_core.dic'
dictionary named 'cif_core.dic' version 2.4.1 from 2010-06-29.

Automatic conversion script
Id: cif_fix_enum 1527 2010-12-29 10:47:43Z saulius 

The following automatic conversions were performed:

'_symmetry_cell_setting' value 'Monoclinic' changed to 'monoclinic'
according to /home/saulius/struct/CIF-dictionaries/cif_core.dic
dictionary named 'cif_core.dic' version 2.4.1 from 2010-06-29.

Automatic conversion script
Id: cif_fix_values 1715 2011-07-08 13:25:40Z adriana 
;
_cod_original_sg_symbol_H-M 'P 21/c'
_cod_original_formula_sum 'C16 H11 Cl I3 N3 O2 '
_cod_database_code 2201860
_cod_database_fobs_code 2201860

loop_
_symmetry_equiv_pos_as_xyz
'x, y, z'
'-x, y+1/2, -z+1/2'
'-x, -y, -z'
'x, -y-1/2, z-1/2'

loop_
_atom_site_label
_atom_site_fract_x
_atom_site_fract_y
_atom_site_fract_z
_atom_site_U_iso_or_equiv
_atom_site_adp_type
_atom_site_calc_flag
_atom_site_refinement_flags
_atom_site_occupancy
_atom_site_disorder_assembly
_atom_site_disorder_group
_atom_site_type_symbol
I2 0.34154(7) 0.32262(13) 0.04415(5) 0.0504(3) Uani d . 1 . . I
I3 0.54058(7) 0.18600(14) 0.07512(5) 0.0544(3) Uani d . 1 . . I
I1 0.14284(8) 0.46258(16) 0.00871(5) 0.0643(4) Uani d . 1 . . I
Cl 1.2060(3) -0.0665(7) -0.1076(3) 0.0881(16) Uani d . 1 . . Cl
N1 0.7899(7) 0.1578(14) -0.1588(5) 0.039(3) Uani d . 1 . . N
N2 0.2776(8) 0.3053(16) -0.2077(6) 0.049(3) Uani d . 1 . . N
N3 0.9568(9) 0.4131(17) -0.1877(6) 0.051(3) Uani d . 1 . . N
O1 1.0300(8) 0.5022(16) -0.1952(7) 0.083(4) Uani d . 1 . . O
O2 0.8750(8) 0.4686(15) -0.1980(7) 0.076(4) Uani d . 1 . . O
C5 0.9118(11) -0.053(2) -0.1212(9) 0.068(5) Uani d . 1 . . C
H5A 0.8602 -0.1286 -0.1121 0.082 Uiso calc R 1 . . H
C6 1.0096(11) -0.109(2) -0.1084(9) 0.065(5) Uani d . 1 . . C
H6A 1.0235 -0.2216 -0.0904 0.078 Uiso calc R 1 . . H
C1 1.0838(10) 0.004(2) -0.1229(8) 0.053(4) Uani d . 1 . . C
C2 1.0664(9) 0.170(2) -0.1515(6) 0.049(4) Uani d . 1 . . C
H2A 1.1184 0.2406 -0.1637 0.058 Uiso calc R 1 . . H
C3 0.9707(9) 0.2305(19) -0.1616(6) 0.041(3) Uani d . 1 . . C
C4 0.8935(9) 0.1144(19) -0.1473(7) 0.041(3) Uani d . 1 . . C
C7 0.7328(9) 0.1680(18) -0.1050(7) 0.044(3) Uani d . 1 . . C
H7A 0.7612 0.1566 -0.0616 0.053 Uiso calc R 1 . . H
C11 0.7507(9) 0.1808(19) -0.2232(6) 0.043(3) Uani d . 1 . . C
H11A 0.7909 0.1757 -0.2592 0.052 Uiso calc R 1 . . H
C8 0.6344(9) 0.195(2) -0.1146(7) 0.048(4) Uani d . 1 . . C
H8A 0.5959 0.1973 -0.0777 0.057 Uiso calc R 1 . . H
C10 0.6506(8) 0.2117(19) -0.2343(7) 0.043(3) Uani d . 1 . . C
H10A 0.6235 0.2280 -0.2778 0.051 Uiso calc R 1 . . H
C9 0.5903(9) 0.2181(18) -0.1790(6) 0.039(3) Uani d . 1 . . C
C12 0.4819(9) 0.2482(17) -0.1899(6) 0.034(3) Uani d . 1 . . C
C13 0.4296(9) 0.3306(19) -0.1401(6) 0.042(3) Uani d . 1 . . C
H13A 0.4613 0.3666 -0.0998 0.051 Uiso calc R 1 . . H
C16 0.4290(10) 0.1933(19) -0.2487(7) 0.049(4) Uani d . 1 . . C
H16A 0.4607 0.1365 -0.2828 0.058 Uiso calc R 1 . . H
C14 0.3286(10) 0.358(2) -0.1522(8) 0.057(4) Uani d . 1 . . C
H14A 0.2951 0.4163 -0.1194 0.069 Uiso calc R 1 . . H
C15 0.3291(9) 0.2248(19) -0.2554(7) 0.046(4) Uani d . 1 . . C
H15A 0.2952 0.1887 -0.2950 0.055 Uiso calc R 1 . . H

loop_
_atom_site_aniso_label
_atom_site_aniso_U_11
_atom_site_aniso_U_22
_atom_site_aniso_U_33
_atom_site_aniso_U_12
_atom_site_aniso_U_13
_atom_site_aniso_U_23
I2 0.0563(6) 0.0531(6) 0.0416(5) -0.0022(5) -0.0004(4) 0.0049(5)
I3 0.0522(6) 0.0605(7) 0.0495(6) 0.0011(5) -0.0062(4) -0.0066(5)
I1 0.0560(6) 0.0727(8) 0.0634(7) 0.0056(6) -0.0031(5) 0.0094(6)
Cl 0.039(2) 0.097(4) 0.128(4) 0.014(2) -0.006(2) 0.036(3)
N1 0.039(6) 0.040(7) 0.037(6) 0.003(5) -0.001(5) -0.002(5)
N2 0.047(7) 0.048(7) 0.053(7) 0.001(6) 0.008(6) -0.001(6)
N3 0.046(8) 0.056(8) 0.050(7) -0.013(7) 0.000(6) 0.009(6)
O1 0.050(7) 0.072(8) 0.126(11) -0.010(6) 0.002(7) 0.039(8)
O2 0.051(7) 0.053(7) 0.122(11) 0.005(6) -0.004(6) 0.031(7)
C5 0.039(8) 0.054(10) 0.111(14) 0.001(8) 0.001(8) 0.035(10)
C6 0.048(9) 0.032(8) 0.114(14) 0.012(7) 0.000(9) 0.021(9)
C1 0.035(7) 0.062(10) 0.058(9) 0.014(7) -0.027(7) 0.002(8)
C2 0.033(7) 0.074(11) 0.038(7) 0.004(7) -0.002(6) 0.013(8)
C3 0.042(8) 0.043(8) 0.038(7) -0.003(6) 0.004(6) -0.006(7)
C4 0.028(7) 0.048(8) 0.048(8) 0.002(6) 0.002(6) -0.002(7)
C7 0.050(8) 0.041(8) 0.040(7) 0.002(7) 0.000(6) 0.004(7)
C11 0.041(7) 0.050(9) 0.040(8) -0.010(7) 0.012(6) -0.004(7)
C8 0.029(7) 0.074(11) 0.041(8) -0.002(7) 0.004(6) 0.001(8)
C10 0.024(6) 0.058(10) 0.046(8) 0.006(6) 0.005(5) -0.009(7)
C9 0.034(7) 0.046(8) 0.036(7) -0.002(6) -0.001(5) -0.002(6)
C12 0.034(6) 0.023(6) 0.044(7) -0.005(5) 0.001(6) 0.001(6)
C13 0.039(7) 0.057(9) 0.031(7) -0.007(7) 0.007(5) -0.004(7)
C16 0.051(8) 0.050(9) 0.045(8) -0.003(7) 0.000(6) -0.007(7)
C14 0.035(8) 0.069(11) 0.070(11) -0.006(7) 0.015(7) -0.002(9)
C15 0.029(7) 0.052(9) 0.055(9) -0.009(6) -0.012(6) -0.002(7)

loop_
_atom_type_symbol
_atom_type_description
_atom_type_scat_dispersion_real
_atom_type_scat_dispersion_imag
_atom_type_scat_source
C C 0.0033 0.0016
; International Tables for Crystallography (1992).
Vol. C, Tables 4.2.6.8 and 6.1.1.4
;
H H 0.0000 0.0000
; International Tables for Crystallography (1992).
Vol. C, Tables 4.2.6.8 and 6.1.1.4
;
N N 0.0061 0.0033
; International Tables for Crystallography (1992).
Vol. C, Tables 4.2.6.8 and 6.1.1.4
;
O O 0.0106 0.0060
; International Tables for Crystallography (1992).
Vol. C, Tables 4.2.6.8 and 6.1.1.4
;
Cl Cl 0.1484 0.1585
; International Tables for Crystallography (1992).
Vol. C, Tables 4.2.6.8 and 6.1.1.4
;
I I -0.4742 1.8119
; International Tables for Crystallography (1992).
Vol. C, Tables 4.2.6.8 and 6.1.1.4
;

loop_
_geom_angle_atom_site_label_1
_geom_angle_atom_site_label_2
_geom_angle_atom_site_label_3
_geom_angle
_geom_angle_publ_flag
I3 I2 I1 178.24(5) yes
C7 N1 C11 121.3(11) yes
C7 N1 C4 118.8(11) no
C11 N1 C4 119.9(10) no
C14 N2 C15 116.6(12) yes
O2 N3 O1 123.5(13) no
O2 N3 C3 118.8(12) no
O1 N3 C3 117.6(12) no
C4 C5 C6 119.4(14) no
C4 C5 H5A 120.3 no
C6 C5 H5A 120.3 no
C1 C6 C5 118.8(14) no
C1 C6 H6A 120.6 no
C5 C6 H6A 120.6 no
C6 C1 C2 122.4(12) no
C6 C1 Cl 118.9(11) no
C2 C1 Cl 118.7(12) no
C1 C2 C3 119.5(13) no
C1 C2 H2A 120.3 no
C3 C2 H2A 120.3 no
C2 C3 C4 118.6(13) no
C2 C3 N3 117.1(12) no
C4 C3 N3 124.3(12) no
C5 C4 C3 121.2(12) no
C5 C4 N1 114.6(12) no
C3 C4 N1 124.1(12) no
C8 C7 N1 120.1(12) yes
C8 C7 H7A 119.9 no
N1 C7 H7A 119.9 no
N1 C11 C10 119.7(11) yes
N1 C11 H11A 120.1 no
C10 C11 H11A 120.1 no
C7 C8 C9 121.1(12) yes
C7 C8 H8A 119.4 no
C9 C8 H8A 119.4 no
C11 C10 C9 119.5(12) yes
C11 C10 H10A 120.2 no
C9 C10 H10A 120.2 no
C8 C9 C10 118.2(12) yes
C8 C9 C12 121.4(11) no
C10 C9 C12 120.5(11) no
C13 C12 C16 117.6(12) no
C13 C12 C9 120.2(11) no
C16 C12 C9 122.1(12) no
C12 C13 C14 118.7(12) no
C12 C13 H13A 120.7 no
C14 C13 H13A 120.7 no
C15 C16 C12 119.2(13) no
C15 C16 H16A 120.4 no
C12 C16 H16A 120.4 no
N2 C14 C13 124.1(14) no
N2 C14 H14A 118.0 no
C13 C14 H14A 118.0 no
N2 C15 C16 123.8(13) no
N2 C15 H15A 118.1 no
C16 C15 H15A 118.1 no

loop_
_geom_bond_atom_site_label_1
_geom_bond_atom_site_label_2
_geom_bond_site_symmetry_2
_geom_bond_distance
_geom_bond_publ_flag
I2 I3 . 2.937(2) yes
I2 I1 . 2.957(2) yes
Cl C1 . 1.760(13) no
N1 C7 . 1.366(16) yes
N1 C11 . 1.371(16) yes
N1 C4 . 1.457(16) no
N2 C14 . 1.333(18) yes
N2 C15 . 1.357(17) yes
N3 O2 . 1.199(14) no
N3 O1 . 1.218(14) no
N3 C3 . 1.474(19) no
C5 C4 . 1.38(2) no
C5 C6 . 1.41(2) no
C5 H5A . 0.930 no
C6 C1 . 1.37(2) no
C6 H6A . 0.930 no
C1 C2 . 1.39(2) no
C2 C3 . 1.386(18) no
C2 H2A . 0.930 no
C3 C4 . 1.410(18) no
C7 C8 . 1.362(18) yes
C7 H7A . 0.930 no
C11 C10 . 1.392(17) yes
C11 H11A . 0.930 no
C8 C9 . 1.397(18) yes
C8 H8A . 0.930 no
C10 C9 . 1.415(17) yes
C10 H10A . 0.930 no
C9 C12 . 1.501(17) no
C12 C13 . 1.401(17) no
C12 C16 . 1.402(18) no
C13 C14 . 1.401(19) no
C13 H13A . 0.930 no
C16 C15 . 1.384(18) no
C16 H16A . 0.930 no
C14 H14A . 0.930 no
C15 H15A . 0.930 no
